data_2002968
loop_
_publ_author_name
'Perpetuo, Genivaldo'
'Buschmann, J\"urgen'
'Luger, Peter'
'Lentz, Dieter'
'Dreissig, D.'

_publ_section_title
;
 Low-temperature crystallization and structure determination of
 <i>N</i>-(trifluoromethyl)formamide,
 <i>N</i>-(2,2,2-trifluoroethyl)formamide and 2,2,2-trifluoroethyl
 isocyanide
;
_journal_issue 1
_journal_name_full 'Acta Crystallographica Section B'
_journal_page_first 70
_journal_page_last 77
_journal_paper_doi 10.1107/S0108768198006570
_journal_volume 55
_journal_year 1999
_chemical_formula_moiety 'C3 H2 F3 N'
_chemical_formula_sum 'C3 H2 F3 N'
_chemical_formula_weight 109.06
_chemical_name_systematic
;
2,2,2-trifluoroethyl isocyanide
;
_space_group_IT_number 19
_symmetry_cell_setting orthorhombic
_symmetry_space_group_name_Hall 'P 2ac 2ab'
_symmetry_space_group_name_H-M 'P 21 21 21'
_audit_creation_method SHELXL
_cell_angle_alpha 90.00
_cell_angle_beta 90.00
_cell_angle_gamma 90.00
_cell_formula_units_Z 4
_cell_length_a 5.668(2)
_cell_length_b 9.266(3)
_cell_length_c 8.626(2)
_cell_measurement_temperature 163.0(10)
_cell_volume 453.0(2)
_computing_cell_refinement
;
Siemens software
;
_computing_data_collection
;
Siemens software
;
_computing_data_reduction 'in-house program'
_computing_structure_refinement 'SHELXL-93 (Sheldrick, 1993)'
_computing_structure_solution 'SHELXS-86 (Sheldrick, 1990)'
_diffrn_ambient_temperature 163.0(10)
_diffrn_measurement_device
;
Siemens four circle diffractometer, N2 gas stream cooled
;
_diffrn_measurement_method \w/2\q
_diffrn_radiation_monochromator none
_diffrn_radiation_source 'fine-focus x-ray tube'
_diffrn_radiation_type MoK\a
_diffrn_radiation_wavelength 0.71068
_diffrn_reflns_av_R_equivalents 0.0220
_diffrn_reflns_av_sigmaI/netI 0.0225
_diffrn_reflns_limit_h_max 9
_diffrn_reflns_limit_h_min -4
_diffrn_reflns_limit_k_max 14
_diffrn_reflns_limit_k_min -14
_diffrn_reflns_limit_l_max 13
_diffrn_reflns_limit_l_min -11
_diffrn_reflns_number 1856
_diffrn_reflns_theta_max 34.98
_diffrn_reflns_theta_min 3.23
_diffrn_standards_decay_% 58
_diffrn_standards_interval_time 90
_diffrn_standards_number 4
_exptl_absorpt_coefficient_mu 0.185
_exptl_absorpt_correction_type none
_exptl_crystal_density_diffrn 1.599
_exptl_crystal_density_meas ?
_exptl_crystal_description
;
cylinder with diameter 0.5 mm
;
_exptl_crystal_F_000 216
_refine_diff_density_max 0.219
_refine_diff_density_min -0.143
_refine_ls_abs_structure_details 'Flack H D (1983), Acta Cryst. A39, 876-881'
_refine_ls_abs_structure_Flack -0.2(9)
_refine_ls_extinction_method none
_refine_ls_goodness_of_fit_all 1.008
_refine_ls_goodness_of_fit_obs 1.044
_refine_ls_matrix_type full
_refine_ls_number_parameters 72
_refine_ls_number_reflns 1556
_refine_ls_number_restraints 0
_refine_ls_restrained_S_all 1.008
_refine_ls_restrained_S_obs 1.044
_refine_ls_R_factor_all 0.0627
_refine_ls_R_factor_obs 0.0329
_refine_ls_shift/esd_max 0.006
_refine_ls_shift/esd_mean 0.002
_refine_ls_structure_factor_coef Fsqd
_refine_ls_weighting_scheme
;
 calc w=1/[\s^2^(Fo^2^) +
 (0.0452P)^2^+0.0656P]
 where P=(Fo^2^+2Fc^2^)/3
;
_refine_ls_wR_factor_all 0.0976
_refine_ls_wR_factor_obs 0.0839
_reflns_number_observed 1092
_reflns_number_total 1556
_reflns_observed_criterion >2sigma(I)
_cod_data_source_file ca0001.cif
_cod_data_source_block III
_cod_depositor_comments
;
The following automatic conversions were performed:

'_exptl_absorpt_correction_type' tag value 'no' was replaced with
'none' value.

Automatic conversion script
Id: cif_fix_values 1646 2011-03-28 12:23:43Z adriana 
;
_cod_original_sg_symbol_H-M 'P21 21 21'
_cod_database_code 2002968

loop_
_symmetry_equiv_pos_as_xyz
'x, y, z'
'-x+1/2, -y, z+1/2'
'x+1/2, -y+1/2, -z'
'-x, y+1/2, -z+1/2'

loop_
_atom_site_aniso_label
_atom_site_aniso_U_11
_atom_site_aniso_U_22
_atom_site_aniso_U_33
_atom_site_aniso_U_12
_atom_site_aniso_U_13
_atom_site_aniso_U_23
C1 0.0529(9) 0.0510(8) 0.0585(8) -0.0088(8) -0.0054(8) 0.0125(7)
N2 0.0452(6) 0.0430(6) 0.0374(5) -0.0077(6) 0.0001(5) 0.0016(5)
C3 0.0480(9) 0.0386(6) 0.0405(6) 0.0056(6) 0.0056(6) -0.0051(6)
C4 0.0469(7) 0.0349(6) 0.0365(6) 0.0052(6) -0.0027(5) -0.0014(5)
F1 0.0679(6) 0.0661(6) 0.0348(4) -0.0029(5) 0.0026(4) -0.0135(4)
F2 0.0498(5) 0.0660(6) 0.0588(5) -0.0174(5) -0.0069(4) 0.0055(5)
F3 0.0943(9) 0.0471(5) 0.0775(7) 0.0210(6) 0.0154(7) 0.0229(5)

loop_
_atom_site_label
_atom_site_fract_x
_atom_site_fract_y
_atom_site_fract_z
_atom_site_U_iso_or_equiv
_atom_site_thermal_displace_type
_atom_site_calc_flag
_atom_site_refinement_flags
_atom_site_occupancy
_atom_site_disorder_group
_atom_site_type_symbol
C1 -0.0245(3) 0.2436(2) -0.1439(2) 0.0540(10) Uani d . 1 . C
N2 0.0359(2) 0.13280(10) -0.10050(10) 0.0420(10) Uani d . 1 . N
C3 0.1126(3) -0.0044(2) -0.0460(2) 0.0420(10) Uani d . 1 . C
H31 0.276(4) 0.000(2) -0.0088(2) 0.051(5) Uiso d . 1 . H
H32 0.103(4) -0.074(2) -0.127(2) 0.057(5) Uiso d . 1 . H
C4 -0.0476(3) -0.0568(2) 0.08070(10) 0.0390(10) Uani d . 1 . C
F1 -0.0465(2) 0.02930(10) 0.20270(10) 0.0560(10) Uani d . 1 . F
F2 -0.2697(2) -0.06750(10) 0.03460(10) 0.0580(10) Uani d . 1 . F
F3 0.0198(3) -0.18660(10) 0.12780(10) 0.0730(10) Uani d . 1 . F

loop_
_atom_type_symbol
_atom_type_description
_atom_type_scat_dispersion_real
_atom_type_scat_dispersion_imag
_atom_type_scat_source
C C 0.0033 0.0016 'International Tables Vol C Tables 4.2.6.8 and 6.1.1.4'
H H 0.0000 0.0000 'International Tables Vol C Tables 4.2.6.8 and 6.1.1.4'
F F 0.0171 0.0103 'International Tables Vol C Tables 4.2.6.8 and 6.1.1.4'
N N 0.0061 0.0033 'International Tables Vol C Tables 4.2.6.8 and 6.1.1.4'

loop_
_geom_angle_atom_site_label_1
_geom_angle_atom_site_label_2
_geom_angle_atom_site_label_3
_geom_angle
_geom_angle_publ_flag
C1 N2 C3 179.5(2) no
N2 C3 C4 110.10(10) no
N2 C3 H31 111.0(10) no
N2 C3 H32 110.0(10) no
C4 C3 H31 110.0(10) no
C4 C3 H32 107.0(10) no
H31 C3 H32 109(2) no
F1 C4 C3 112.50(10) no
F2 C4 C3 112.40(10) no
F3 C4 C3 110.00(10) no
F2 C4 F3 107.30(10) no
F1 C4 F3 107.60(10) no
F1 C4 F2 106.80(10) no

loop_
_geom_bond_atom_site_label_1
_geom_bond_atom_site_label_2
_geom_bond_distance
_geom_bond_publ_flag
C1 N2 1.145(2) no
N2 C3 1.424(2) no
C3 C4 1.502(2) no
C3 H31 .98(2) no
C3 H32 .95(2) no
C4 F1 1.321(2) no
C4 F2 1.324(2) no
C4 F3 1.326(2) no

loop_
_geom_torsion_atom_site_label_1
_geom_torsion_atom_site_label_2
_geom_torsion_atom_site_label_3
_geom_torsion_atom_site_label_4
_geom_torsion
_geom_torsion_publ_flag
C1 N2 C3 C4 111(19) no
N2 C3 C4 F1 -62.1(2) no
N2 C3 C4 F2 58.5(2) no
N2 C3 C4 F3 178.00(10) no

loop_
_cod_related_entry_id
_cod_related_entry_database
_cod_related_entry_code
1 ChemSpider 3444506
